data_2010645
loop_
_publ_author_name
'Zhu, Dun-Ru'
'Xu, Yan'
'Liu, Yong-Jiang'
'Song, You'
'Zhang, Yong'
'You, Xiao-Zeng'

_publ_section_title
;
 4-(4-Hydroxybenzylideneamino)-4<i>H</i>-1,2,4-triazole hemihydrate
;
_journal_issue 2
_journal_name_full 'Acta Crystallographica Section C'
_journal_page_first 242
_journal_page_last 243
_journal_paper_doi 10.1107/S0108270199014572
_journal_volume 56
_journal_year 2000
_chemical_formula_moiety 'C9 H8 N4 O, 0.5H2 O'
_chemical_formula_sum 'C9 H9 N4 O1.5'
_chemical_formula_weight 197.20
_chemical_name_systematic
;
4-[(4-Hydroxybenzylidene)amino]-1,2,4-triazole Hemihydrate
;
_space_group_IT_number 15
_symmetry_cell_setting monoclinic
_symmetry_space_group_name_Hall '-C 2yc'
_symmetry_space_group_name_H-M 'C 1 2/c 1'
_audit_creation_method SHELXL
_cell_angle_alpha 90.00
_cell_angle_beta 119.483(10)
_cell_angle_gamma 90.00
_cell_formula_units_Z 8
_cell_length_a 14.134(2)
_cell_length_b 12.491(2)
_cell_length_c 12.063(2)
_cell_measurement_reflns_used 36
_cell_measurement_temperature 293(2)
_cell_measurement_theta_max 9.01
_cell_measurement_theta_min 5.22
_cell_volume 1853.9(5)
_computing_cell_refinement XSCANS
_computing_data_collection 'XSCANS (Siemens, 1994)'
_computing_data_reduction 'SHELXTL (Siemens, 1995)'
_computing_molecular_graphics SHELXTL
_computing_publication_material SHELXTL
_computing_structure_refinement SHELXTL
_computing_structure_solution SHELXTL
_diffrn_ambient_temperature 293(2)
_diffrn_measurement_device 'Siemens P4'
_diffrn_measurement_method '2\q/\w scans'
_diffrn_radiation_monochromator graphite
_diffrn_radiation_source 'sealed tube'
_diffrn_radiation_type MoK\a
_diffrn_radiation_wavelength .71073
_diffrn_reflns_av_R_equivalents .0207
_diffrn_reflns_av_sigmaI/netI .0338
_diffrn_reflns_limit_h_max 16
_diffrn_reflns_limit_h_min -1
_diffrn_reflns_limit_k_max 14
_diffrn_reflns_limit_k_min -1
_diffrn_reflns_limit_l_max 12
_diffrn_reflns_limit_l_min -14
_diffrn_reflns_number 2043
_diffrn_reflns_theta_max 25.00
_diffrn_reflns_theta_min 2.32
_diffrn_standards_decay_% 5.84
_diffrn_standards_interval_count 97
_diffrn_standards_number 3
_exptl_absorpt_coefficient_mu .102
_exptl_absorpt_correction_T_max .9679
_exptl_absorpt_correction_T_min .9537
_exptl_absorpt_correction_type empirical
_exptl_absorpt_process_details '(North et al., 1968)'
_exptl_crystal_colour Colourless
_exptl_crystal_density_diffrn 1.413
_exptl_crystal_density_meas ?
_exptl_crystal_description Block
_exptl_crystal_F_000 824
_exptl_crystal_size_max .30
_exptl_crystal_size_mid .26
_exptl_crystal_size_min .20
_refine_diff_density_max .284
_refine_diff_density_min -.213
_refine_ls_extinction_coef .0022(6)
_refine_ls_extinction_method 'SHELXLTL  (Siemens, 1995)'
_refine_ls_goodness_of_fit_all 1.102
_refine_ls_goodness_of_fit_ref 1.166
_refine_ls_hydrogen_treatment mixed
_refine_ls_matrix_type full
_refine_ls_number_parameters 133
_refine_ls_number_reflns 1637
_refine_ls_number_restraints 6
_refine_ls_restrained_S_all 1.243
_refine_ls_restrained_S_obs 1.345
_refine_ls_R_factor_all .0874
_refine_ls_R_factor_gt .0567
_refine_ls_shift/esd_mean .001
_refine_ls_shift/su_max -.006
_refine_ls_structure_factor_coef Fsqd
_refine_ls_weighting_details 'w = 1/[\s^2^(Fo^2^)+(0.0851P)^2^+1.2289P] where P=(Fo^2^+2Fc^2^)/3'
_refine_ls_weighting_scheme calc
_refine_ls_wR_factor_all .1847
_refine_ls_wR_factor_ref .1554
_reflns_number_gt 1100
_reflns_number_total 1642
_reflns_threshold_expression I>2\s(I)
_cod_data_source_file na1438.cif
_cod_data_source_block I
_cod_depositor_comments
;
The following automatic conversions were performed:
'_symmetry_cell_setting' value 'Monoclinic' changed to 'monoclinic'
according to '/home/saulius/struct/CIF-dictionaries/cif_core.dic'
dictionary named 'cif_core.dic' version 2.4.1 from 2010-06-29.

Automatic conversion script
Id: cif_fix_enum 1527 2010-12-29 10:47:43Z saulius 

The following automatic conversions were performed:

'_symmetry_cell_setting' value 'Monoclinic' changed to 'monoclinic'
according to /home/saulius/struct/CIF-dictionaries/cif_core.dic
dictionary named 'cif_core.dic' version 2.4.1 from 2010-06-29.

Automatic conversion script
Id: cif_fix_values 1715 2011-07-08 13:25:40Z adriana 

The following automatic conversions were performed:

'_exptl_crystal_density_meas' value 'not measured' was changed to '?'
- the value is perceived as not measured.

Automatic conversion script
Id: cif_fix_values 3008 2015-01-20 13:52:24Z robertas 

The following automatic conversions were performed:

'_refine_ls_weighting_scheme' value 'calc w =
1/[\s^2^(Fo^2^)+(0.0851P)^2^+1.2289P] where P=(Fo^2^+2Fc^2^)/3' was
changed to 'calc'. New tag '_refine_ls_weighting_details' was
created. The value of the new tag was set to 'w =
1/[\s^2^(Fo^2^)+(0.0851P)^2^+1.2289P] where P=(Fo^2^+2Fc^2^)/3'.

Automatic conversion script
Id: cif_fix_values 3143 2015-03-26 13:38:13Z robertas 
;
_cod_original_cell_volume 1854.0(5)
_cod_original_sg_symbol_H-M 'C 2/c'
_cod_original_formula_sum 'C9 H9 N4 O1.50'
_cod_database_code 2010645

loop_
_symmetry_equiv_pos_as_xyz
'x, y, z'
'-x, y, -z+1/2'
'x+1/2, y+1/2, z'
'-x+1/2, y+1/2, -z+1/2'
'-x, -y, -z'
'x, -y, z+1/2'
'-x+1/2, -y+1/2, -z'
'x+1/2, -y+1/2, z+1/2'

loop_
_atom_site_aniso_label
_atom_site_aniso_U_11
_atom_site_aniso_U_22
_atom_site_aniso_U_33
_atom_site_aniso_U_12
_atom_site_aniso_U_13
_atom_site_aniso_U_23
N1 .0714(5) .0627(9) .0720(6) .0007(6) .0573(4) -.0025(6)
N2 .0643(5) .0590(8) .0663(6) -.0027(6) .0500(4) -.0033(6)
N3 .0786(6) .0777(10) .0797(6) -.0026(8) .0627(5) .0006(7)
N4 .0686(6) .0775(10) .0756(7) -.0004(7) .0551(5) -.0053(7)
C1 .0617(6) .0610(10) .0637(6) -.0037(7) .0481(5) -.0055(7)
C2 .0953(8) .0492(10) .0965(8) -.0026(8) .0771(6) -.0040(8)
C3 .0949(8) .0476(10) .0943(8) -.0053(8) .0754(6) -.0022(8)
C4 .0594(6) .0524(9) .0587(6) -.0052(7) .0421(5) -.0056(7)
C5 .0707(7) .0504(10) .0744(8) -.0026(8) .0526(6) -.0021(7)
C6 .0712(7) .0524(10) .0727(7) -.0043(8) .0528(5) .0006(7)
C7 .0694(7) .0545(10) .0696(7) -.0060(8) .0513(6) -.0067(7)
C8 .0757(7) .0663(11) .0776(8) -.0034(9) .0590(6) .0017(8)
C9 .0666(7) .0657(11) .0754(7) -.0004(8) .0537(5) -.0070(8)
O1 .0866(5) .0743(8) .0895(5) -.0024(6) .0703(4) -.0038(5)
O1W .1481(11) .0615(12) .1233(10) .000 .1077(8) .000

loop_
_atom_site_label
_atom_site_fract_x
_atom_site_fract_y
_atom_site_fract_z
_atom_site_U_iso_or_equiv
_atom_site_thermal_displace_type
_atom_site_calc_flag
_atom_site_refinement_flags
_atom_site_occupancy
_atom_site_disorder_group
_atom_site_type_symbol
N1 .36269(10) -.22004(12) -.36220(12) .0592(4) Uani d . 1 . N
N2 .42052(10) -.21906(12) -.42969(12) .0555(4) Uani d . 1 . N
N3 .50164(10) -.17763(14) -.53779(13) .0684(4) Uani d . 1 . N
N4 .51432(10) -.28616(13) -.51165(13) .0654(5) Uani d . 1 . N
C1 .15648(12) -.07820(15) -.14843(14) .0547(4) Uani d . 1 . C
C2 .18684(13) .0064(2) -.1978(2) .0674(5) Uani d . 1 . C
H2 .18893 .0928 -.1669 .081 Uiso d R 1 . H
C3 .24364(13) -.0127(2) -.2618(2) .0664(5) Uani d . 1 . C
H3 .28024 .0600 -.2960 .080 Uiso d R 1 . H
C4 .27119(12) -.11595(14) -.27746(14) .0512(4) Uani d . 1 . C
C5 .24019(12) -.20009(14) -.22722(15) .0578(5) Uani d . 1 . C
H5 .25066 -.28161 -.24444 .069 Uiso d R 1 . H
C6 .18306(12) -.1821(2) -.16360(15) .0579(5) Uani d . 1 . C
H6 .16998 -.2554 -.11770 .070 Uiso d R 1 . H
C7 .33137(12) -.1293(2) -.34578(14) .0571(5) Uani d . 1 . C
H7 .34949 -.0561 -.38294 .068 Uiso d R 1 . H
C8 .44556(12) -.1390(2) -.4875(2) .0640(5) Uani d . 1 . C
H8 .43028 -.0563 -.4773 .077 Uiso d R 1 . H
C9 .46542(12) -.3090(2) -.4471(2) .0611(5) Uani d . 1 . C
H9 .44066 -.3905 -.4192 .073 Uiso d R 1 . H
O1 .10159(9) -.05461(11) -.08634(11) .0718(4) Uani d U 1 . O
H11 .07073 -.12318 -.07222 .086 Uiso d R 1 . H
O1W .5000 -.0672(2) -.7500 .0933(6) Uani d S 1 . O
HW1 .5097 -.1098(2) -.6731 .112 Uiso d R 1 . H

loop_
_atom_type_symbol
_atom_type_description
_atom_type_scat_dispersion_real
_atom_type_scat_dispersion_imag
_atom_type_scat_source
C C .0033 .0016 'International Tables Vol C Tables 4.2.6.8 and 6.1.1.4'
H H .0000 .0000 'International Tables Vol C Tables 4.2.6.8 and 6.1.1.4'
N N .0061 .0033 'International Tables Vol C Tables 4.2.6.8 and 6.1.1.4'
O O .0106 .0060 'International Tables Vol C Tables 4.2.6.8 and 6.1.1.4'

loop_
_geom_angle_atom_site_label_1
_geom_angle_atom_site_label_2
_geom_angle_atom_site_label_3
_geom_angle
_geom_angle_publ_flag
C7 N1 N2 115.4(2) yes
C9 N2 C8 105.7(2) yes
C9 N2 N1 122.0(2) yes
C8 N2 N1 132.3(2) yes
C8 N3 N4 107.3(2) ?
C9 N4 N3 107.7(2) ?
O1 C1 C2 117.2(2) ?
O1 C1 C6 123.0(2) yes
C2 C1 C6 119.8(2) ?
C1 C2 C3 119.9(2) ?
C2 C3 C4 121.1(2) ?
C3 C4 C5 118.4(2) ?
C3 C4 C7 117.7(2) ?
C5 C4 C7 123.9(2) ?
C6 C5 C4 121.1(2) ?
C5 C6 C1 119.8(2) ?
N1 C7 C4 122.5(2) yes
N3 C8 N2 109.7(2) ?
N4 C9 N2 109.7(2) ?

loop_
_geom_bond_atom_site_label_1
_geom_bond_atom_site_label_2
_geom_bond_site_symmetry_2
_geom_bond_distance
_geom_bond_publ_flag
N1 C7 . 1.267(2) yes
N1 N2 . 1.409(2) yes
N2 C9 . 1.357(2) yes
N2 C8 . 1.362(2) yes
N3 C8 . 1.304(3) yes
N3 N4 . 1.383(2) yes
N4 C9 . 1.302(2) yes
C1 O1 . 1.350(2) yes
C1 C2 . 1.381(3) ?
C1 C6 . 1.388(3) ?
C2 C3 . 1.382(3) ?
C3 C4 . 1.386(3) ?
C4 C5 . 1.388(3) ?
C4 C7 . 1.456(3) yes
C5 C6 . 1.379(3) ?

loop_
_geom_hbond_atom_site_label_D
_geom_hbond_atom_site_label_H
_geom_hbond_atom_site_label_A
_geom_hbond_site_symmetry_A
_geom_hbond_distance_DH
_geom_hbond_distance_HA
_geom_hbond_distance_DA
_geom_hbond_angle_DHA
_geom_hbond_publ_flag
O1 H11 N4 8_445 1.01 1.74 2.717(2) 161 yes
C9 H9 O1 4_544 1.18 2.15 3.293(3) 164 yes
O1W H1W N3 1_555 1.02 1.89 2.898(2) 169 yes
C7 H7 O1W 6_555 1.10 2.47 3.214(2) 123 yes

loop_
_cod_related_entry_id
_cod_related_entry_database
_cod_related_entry_code
1 ChemSpider 21182629
